data_1524059
loop_
_publ_author_name
'Belyavina, N.N.'
'Markiv, V.Ya.'

_publ_section_title
;
 Crystal structure of Sc Fe6 Ga6 and some compounds crystallizing in the
 Th Mn12 and Th Zn17 type
;
_journal_name_full
;
Dopovidi Akademii Nauk Ukrains'koi RSR, Seriya B: Geologichni, Khimichni ta 
Biologichni Nauki
;
_journal_page_first 31
_journal_page_last 34
_journal_volume 1982
_journal_year 1982
_chemical_formula_sum 'Fe4.68 Ga7.32 Sc'
_chemical_name_systematic '(Fe0.39 Ga0.61)12 Sc'
_space_group_IT_number 139
_symmetry_space_group_name_Hall '-I 4 2'
_symmetry_space_group_name_H-M 'I 4/m m m'
_cell_angle_alpha 90
_cell_angle_beta 90
_cell_angle_gamma 90
_cell_formula_units_Z 2
_cell_length_a 8.567
_cell_length_b 8.567
_cell_length_c 5.06
_cell_volume 371.371
_citation_journal_id_ASTM DANND6
_cod_data_source_file Belyavina_DANND6_1982_1917.cif
_cod_data_source_block Fe4.68Ga7.32Sc1
_cod_original_cell_volume 371.3711
_cod_original_formula_sum 'Fe4.68 Ga7.32 Sc1'
_cod_database_code 1524059

loop_
_symmetry_equiv_pos_as_xyz
x,y,z
-y,x,z
-x,-y,z
y,-x,z
x,-y,-z
y,x,-z
-x,y,-z
-y,-x,-z
-x,-y,-z
y,-x,-z
x,y,-z
-y,x,-z
-x,y,z
-y,-x,z
x,-y,z
y,x,z
x+1/2,y+1/2,z+1/2
-y+1/2,x+1/2,z+1/2
-x+1/2,-y+1/2,z+1/2
y+1/2,-x+1/2,z+1/2
x+1/2,-y+1/2,-z+1/2
y+1/2,x+1/2,-z+1/2
-x+1/2,y+1/2,-z+1/2
-y+1/2,-x+1/2,-z+1/2
-x+1/2,-y+1/2,-z+1/2
y+1/2,-x+1/2,-z+1/2
x+1/2,y+1/2,-z+1/2
-y+1/2,x+1/2,-z+1/2
-x+1/2,y+1/2,z+1/2
-y+1/2,-x+1/2,z+1/2
x+1/2,-y+1/2,z+1/2
y+1/2,x+1/2,z+1/2

loop_
_atom_site_label
_atom_site_type_symbol
_atom_site_fract_x
_atom_site_fract_y
_atom_site_fract_z
_atom_site_occupancy
_atom_site_U_iso_or_equiv
Fe3 Fe 0.283 0.5 0 0.39 0.0
Fe2 Fe 0.34 0 0 0.39 0.0
Ga2 Ga 0.34 0 0 0.61 0.0
Sc1 Sc 0 0 0 1 0.0
Ga1 Ga 0.25 0.25 0.25 0.61 0.0
Fe1 Fe 0.25 0.25 0.25 0.39 0.0
Ga3 Ga 0.283 0.5 0 0.61 0.0
